data_4336722
loop_
_publ_author_name
'Nihal Deligonul'
'Thomas G. Gray'

_publ_section_title
;
 Azadipyrromethene Complexes of d8 Metal Centers: Rhodium(I), Iridium(I),
 Palladium(II), and Platinum(II)
;
_journal_name_full 'Inorganic Chemistry'
_journal_page_first 13048
_journal_page_last 13057
_journal_paper_doi 10.1021/ic4017239
_journal_volume 52
_journal_year 2013
_chemical_formula_sum 'C45 H42 N3 O3 Rh'
_chemical_formula_weight 775.73
_chemical_name_systematic
;
 ?
;
_space_group_IT_number 2
_symmetry_cell_setting triclinic
_symmetry_space_group_name_Hall '-P 1'
_symmetry_space_group_name_H-M 'P -1'
_atom_sites_solution_hydrogens geom
_atom_sites_solution_primary direct
_atom_sites_solution_secondary difmap
_audit_creation_method SHELXL-97
_cell_angle_alpha 94.4340(10)
_cell_angle_beta 92.9560(10)
_cell_angle_gamma 114.0870(10)
_cell_formula_units_Z 2
_cell_length_a 8.3394(7)
_cell_length_b 9.8567(8)
_cell_length_c 24.220(2)
_cell_measurement_reflns_used 4192
_cell_measurement_temperature 170(2)
_cell_measurement_theta_max 21.58
_cell_measurement_theta_min 2.34
_cell_volume 1804.5(3)
_computing_cell_refinement 'Bruker SMART'
_computing_data_collection 'Bruker SMART'
_computing_data_reduction 'Bruker SAINT'
_computing_molecular_graphics 'Bruker SHELXTL'
_computing_publication_material 'Bruker SHELXTL'
_computing_structure_refinement 'SHELXL-97 (Sheldrick, 1997)'
_computing_structure_solution 'SHELXS-97 (Sheldrick, 1990)'
_diffrn_ambient_temperature 170(2)
_diffrn_measured_fraction_theta_full 0.991
_diffrn_measured_fraction_theta_max 0.991
_diffrn_measurement_device_type 'Bruker AXS APEX II CCD area detector'
_diffrn_measurement_method 'phi and omega scans'
_diffrn_radiation_monochromator graphite
_diffrn_radiation_source 'fine-focus sealed tube'
_diffrn_radiation_type MoK\a
_diffrn_radiation_wavelength 0.71073
_diffrn_reflns_av_R_equivalents 0.0444
_diffrn_reflns_av_sigmaI/netI 0.0598
_diffrn_reflns_limit_h_max 10
_diffrn_reflns_limit_h_min -10
_diffrn_reflns_limit_k_max 12
_diffrn_reflns_limit_k_min -12
_diffrn_reflns_limit_l_max 31
_diffrn_reflns_limit_l_min -31
_diffrn_reflns_number 21779
_diffrn_reflns_theta_full 27.49
_diffrn_reflns_theta_max 27.49
_diffrn_reflns_theta_min 0.85
_diffrn_standards_decay_% none
_diffrn_standards_number 0
_exptl_absorpt_coefficient_mu 0.520
_exptl_absorpt_correction_T_max 0.9494
_exptl_absorpt_correction_T_min 0.8854
_exptl_absorpt_correction_type multi-scan
_exptl_absorpt_process_details 'AXScale in APEX 2 (Bruker, 2004)'
_exptl_crystal_colour red
_exptl_crystal_density_diffrn 1.428
_exptl_crystal_description Irregular
_exptl_crystal_F_000 804
_exptl_crystal_size_max 0.24
_exptl_crystal_size_mid 0.15
_exptl_crystal_size_min 0.10
_refine_diff_density_max 0.485
_refine_diff_density_min -0.470
_refine_diff_density_rms 0.109
_refine_ls_extinction_method none
_refine_ls_goodness_of_fit_ref 1.041
_refine_ls_hydrogen_treatment constr
_refine_ls_matrix_type full
_refine_ls_number_parameters 471
_refine_ls_number_reflns 8201
_refine_ls_number_restraints 0
_refine_ls_restrained_S_all 1.041
_refine_ls_R_factor_all 0.0625
_refine_ls_R_factor_gt 0.0411
_refine_ls_shift/su_max 0.001
_refine_ls_shift/su_mean 0.000
_refine_ls_structure_factor_coef Fsqd
_refine_ls_weighting_details 'calc w=1/[\s^2^(Fo^2^)+(0.0586P)^2^+0.0000P] where P=(Fo^2^+2Fc^2^)/3'
_refine_ls_weighting_scheme calc
_refine_ls_wR_factor_gt 0.0946
_refine_ls_wR_factor_ref 0.1148
_reflns_number_gt 6253
_reflns_number_total 8201
_reflns_threshold_expression >2sigma(I)
_cod_data_source_file ic4017239_si_002_07.cif
_cod_data_source_block nd033110_0m
_cod_database_code 4336722

loop_
_symmetry_equiv_pos_as_xyz
'x, y, z'
'-x, -y, -z'

loop_
_atom_site_label
_atom_site_type_symbol
_atom_site_fract_x
_atom_site_fract_y
_atom_site_fract_z
_atom_site_U_iso_or_equiv
_atom_site_adp_type
_atom_site_occupancy
_atom_site_symmetry_multiplicity
_atom_site_calc_flag
_atom_site_refinement_flags
Rh1 Rh 0.62115(3) 0.72407(3) 0.329078(10) 0.03002(9) Uani 1 1 d .
N1 N 0.7264(3) 0.5721(3) 0.30547(10) 0.0288(5) Uani 1 1 d .
N3 N 0.8640(3) 0.8841(3) 0.31184(11) 0.0308(6) Uani 1 1 d .
N2 N 0.9014(3) 0.7221(3) 0.23735(10) 0.0292(6) Uani 1 1 d .
C1 C 0.8124(4) 0.5924(3) 0.25676(12) 0.0288(6) Uani 1 1 d .
C2 C 0.8140(4) 0.4537(3) 0.23419(13) 0.0312(7) Uani 1 1 d .
C3 C 0.7364(4) 0.3534(3) 0.27190(13) 0.0328(7) Uani 1 1 d .
H3 H 0.7205 0.2520 0.2696 0.039 Uiso 1 1 calc R
C4 C 0.6844(4) 0.4295(3) 0.31479(12) 0.0298(7) Uani 1 1 d .
C10 C 0.4884(4) 0.2228(4) 0.36505(14) 0.0386(8) Uani 1 1 d .
H10 H 0.4532 0.1590 0.3311 0.046 Uiso 1 1 calc R
C5 C 0.6092(4) 0.3701(3) 0.36564(13) 0.0324(7) Uani 1 1 d .
C11 C 0.8894(4) 0.4282(3) 0.18293(13) 0.0322(7) Uani 1 1 d .
C15 C 0.9551(5) 0.4794(4) 0.08875(14) 0.0409(8) Uani 1 1 d .
H15 H 0.9552 0.5348 0.0584 0.049 Uiso 1 1 calc R
C14 C 1.0202(4) 0.3717(4) 0.08396(14) 0.0403(8) Uani 1 1 d .
C6 C 0.6624(4) 0.4603(4) 0.41640(14) 0.0366(7) Uani 1 1 d .
H6 H 0.7458 0.5613 0.4178 0.044 Uiso 1 1 calc R
C12 C 0.9566(5) 0.3209(4) 0.17705(14) 0.0398(8) Uani 1 1 d .
H12 H 0.9578 0.2655 0.2074 0.048 Uiso 1 1 calc R
C8 C 0.4709(5) 0.2577(4) 0.46288(15) 0.0481(9) Uani 1 1 d .
H8 H 0.4220 0.2199 0.4959 0.058 Uiso 1 1 calc R
C16 C 0.8899(4) 0.5072(4) 0.13743(14) 0.0390(8) Uani 1 1 d .
H16 H 0.8446 0.5814 0.1401 0.047 Uiso 1 1 calc R
C7 C 0.5948(5) 0.4037(4) 0.46453(14) 0.0450(9) Uani 1 1 d .
H7 H 0.6335 0.4652 0.4990 0.054 Uiso 1 1 calc R
C9 C 0.4188(5) 0.1676(4) 0.41325(16) 0.0473(9) Uani 1 1 d .
H9 H 0.3346 0.0670 0.4121 0.057 Uiso 1 1 calc R
C13 C 1.0220(5) 0.2922(4) 0.12832(14) 0.0430(8) Uani 1 1 d .
H13 H 1.0677 0.2183 0.1254 0.052 Uiso 1 1 calc R
C17 C 1.1503(6) 0.2439(5) 0.02709(17) 0.0685(13) Uani 1 1 d .
H17A H 1.2516 0.2715 0.0547 0.103 Uiso 1 1 calc R
H17B H 1.1887 0.2411 -0.0104 0.103 Uiso 1 1 calc R
H17C H 1.0607 0.1451 0.0326 0.103 Uiso 1 1 calc R
C19 C 1.0561(4) 0.9932(3) 0.24555(13) 0.0327(7) Uani 1 1 d .
C28 C 1.1535(4) 1.0115(3) 0.19607(13) 0.0343(7) Uani 1 1 d .
C18 C 0.9300(4) 0.8549(3) 0.26225(12) 0.0286(6) Uani 1 1 d .
C20 C 1.0687(4) 1.1007(3) 0.28675(14) 0.0368(7) Uani 1 1 d .
H20 H 1.1431 1.2042 0.2883 0.044 Uiso 1 1 calc R
C21 C 0.9522(4) 1.0319(3) 0.32675(13) 0.0323(7) Uani 1 1 d .
C22 C 0.9404(4) 1.1069(3) 0.38021(14) 0.0337(7) Uani 1 1 d .
C23 C 0.8922(4) 1.0301(4) 0.42642(14) 0.0393(8) Uani 1 1 d .
H23 H 0.8603 0.9254 0.4233 0.047 Uiso 1 1 calc R
C33 C 1.3145(4) 1.1339(4) 0.19456(14) 0.0399(8) Uani 1 1 d .
H33 H 1.3630 1.2039 0.2267 0.048 Uiso 1 1 calc R
C27 C 0.9887(4) 1.2610(4) 0.38615(16) 0.0432(8) Uani 1 1 d .
H27 H 1.0218 1.3155 0.3549 0.052 Uiso 1 1 calc R
C29 C 1.0875(5) 0.9113(4) 0.14796(14) 0.0445(9) Uani 1 1 d .
H29 H 0.9782 0.8269 0.1476 0.053 Uiso 1 1 calc R
C31 C 1.3360(4) 1.0547(4) 0.10046(14) 0.0408(8) Uani 1 1 d .
C32 C 1.4055(4) 1.1562(4) 0.14744(15) 0.0430(8) Uani 1 1 d .
H32 H 1.5147 1.2405 0.1474 0.052 Uiso 1 1 calc R
C34 C 1.5784(5) 1.1887(5) 0.04938(18) 0.0625(11) Uani 1 1 d .
H34A H 1.5647 1.2829 0.0543 0.094 Uiso 1 1 calc R
H34B H 1.6237 1.1798 0.0134 0.094 Uiso 1 1 calc R
H34C H 1.6614 1.1873 0.0792 0.094 Uiso 1 1 calc R
C30 C 1.1769(5) 0.9322(4) 0.10120(15) 0.0477(9) Uani 1 1 d .
H30 H 1.1294 0.8621 0.0691 0.057 Uiso 1 1 calc R
C25 C 0.9389(5) 1.2567(5) 0.48186(17) 0.0545(10) Uani 1 1 d .
H25 H 0.9377 1.3077 0.5166 0.065 Uiso 1 1 calc R
C24 C 0.8902(5) 1.1038(4) 0.47708(16) 0.0505(9) Uani 1 1 d .
H24 H 0.8554 1.0500 0.5085 0.061 Uiso 1 1 calc R
C26 C 0.9889(5) 1.3347(4) 0.43671(18) 0.0529(10) Uani 1 1 d .
H26 H 1.0238 1.4398 0.4404 0.064 Uiso 1 1 calc R
C40 C 0.3383(4) 0.7180(4) 0.38599(15) 0.0435(8) Uani 1 1 d .
H40 H 0.3170 0.7226 0.4262 0.052 Uiso 1 1 calc R
C39 C 0.4930(4) 0.8513(4) 0.36746(15) 0.0417(8) Uani 1 1 d .
H39 H 0.5577 0.9480 0.3914 0.050 Uiso 1 1 calc R
C35 C 0.3816(4) 0.5898(4) 0.36254(16) 0.0429(8) Uani 1 1 d .
H35 H 0.3672 0.5016 0.3828 0.052 Uiso 1 1 calc R
C38 C 0.4648(4) 0.8413(4) 0.31043(15) 0.0401(8) Uani 1 1 d .
H38 H 0.5066 0.9307 0.2892 0.048 Uiso 1 1 calc R
C37 C 0.2914(4) 0.7029(4) 0.29326(14) 0.0416(8) Uani 1 1 d .
H37 H 0.2312 0.6944 0.2556 0.050 Uiso 1 1 calc R
C36 C 0.3533(4) 0.5814(4) 0.30552(15) 0.0410(8) Uani 1 1 d .
H36 H 0.3160 0.4857 0.2808 0.049 Uiso 1 1 calc R
C41 C 0.1883(5) 0.7048(4) 0.34381(15) 0.0465(9) Uani 1 1 d .
H41A H 0.1585 0.7924 0.3478 0.056 Uiso 1 1 calc R
H41B H 0.0811 0.6112 0.3443 0.056 Uiso 1 1 calc R
O2 O 1.4110(3) 1.0663(3) 0.05115(10) 0.0525(7) Uani 1 1 d .
O1 O 1.0777(4) 0.3508(3) 0.03334(10) 0.0535(7) Uani 1 1 d .
O3 O 0.6520(5) 0.7260(4) 0.09417(15) 0.0938(11) Uani 1 1 d .
C42 C 0.6359(9) 0.8571(7) 0.1127(3) 0.112(2) Uani 1 1 d .
H42A H 0.5665 0.8834 0.0844 0.134 Uiso 1 1 calc R
H42B H 0.7533 0.9414 0.1211 0.134 Uiso 1 1 calc R
C43 C 0.5433(10) 0.8223(10) 0.1637(3) 0.124(3) Uani 1 1 d .
H43A H 0.6286 0.8575 0.1972 0.148 Uiso 1 1 calc R
H43B H 0.4601 0.8705 0.1667 0.148 Uiso 1 1 calc R
C45 C 0.4966(7) 0.6061(7) 0.1057(3) 0.124(3) Uani 1 1 d .
H45A H 0.5185 0.5159 0.1100 0.149 Uiso 1 1 calc R
H45B H 0.4018 0.5819 0.0754 0.149 Uiso 1 1 calc R
C44 C 0.4477(9) 0.6584(11) 0.1580(3) 0.138(3) Uani 1 1 d .
H44A H 0.4833 0.6162 0.1897 0.165 Uiso 1 1 calc R
H44B H 0.3188 0.6287 0.1563 0.165 Uiso 1 1 calc R

loop_
_atom_site_aniso_label
_atom_site_aniso_U_11
_atom_site_aniso_U_22
_atom_site_aniso_U_33
_atom_site_aniso_U_23
_atom_site_aniso_U_13
_atom_site_aniso_U_12
Rh1 0.02689(14) 0.02599(14) 0.03739(15) 0.00352(10) 0.00541(10) 0.01085(10)
N1 0.0272(13) 0.0249(13) 0.0343(14) 0.0034(11) 0.0043(11) 0.0105(11)
N3 0.0283(13) 0.0263(13) 0.0370(15) 0.0030(11) 0.0010(11) 0.0108(11)
N2 0.0275(13) 0.0280(13) 0.0327(14) 0.0044(11) 0.0027(11) 0.0118(11)
C1 0.0262(15) 0.0275(16) 0.0316(16) 0.0036(13) 0.0009(12) 0.0100(13)
C2 0.0326(16) 0.0265(16) 0.0327(17) 0.0006(13) 0.0023(13) 0.0108(13)
C3 0.0381(17) 0.0236(15) 0.0361(18) 0.0021(13) 0.0042(14) 0.0122(13)
C4 0.0299(16) 0.0273(16) 0.0313(16) 0.0024(12) 0.0002(13) 0.0113(13)
C10 0.045(2) 0.0320(18) 0.0396(19) 0.0074(14) 0.0107(15) 0.0157(15)
C5 0.0357(17) 0.0291(16) 0.0366(18) 0.0075(13) 0.0059(14) 0.0167(14)
C11 0.0324(16) 0.0311(17) 0.0323(17) 0.0003(13) 0.0008(13) 0.0131(14)
C15 0.052(2) 0.0366(19) 0.0349(18) 0.0075(14) 0.0068(16) 0.0184(16)
C14 0.043(2) 0.046(2) 0.0344(18) 0.0038(15) 0.0068(15) 0.0206(17)
C6 0.0392(18) 0.0308(17) 0.0400(19) 0.0001(14) 0.0012(15) 0.0157(15)
C12 0.051(2) 0.0421(19) 0.0341(18) 0.0077(15) 0.0057(15) 0.0259(17)
C8 0.056(2) 0.057(2) 0.038(2) 0.0182(17) 0.0190(17) 0.026(2)
C16 0.048(2) 0.0340(18) 0.0380(19) 0.0043(14) 0.0051(15) 0.0204(16)
C7 0.056(2) 0.055(2) 0.0337(19) 0.0019(16) 0.0064(16) 0.0325(19)
C9 0.051(2) 0.039(2) 0.051(2) 0.0148(17) 0.0153(18) 0.0160(17)
C13 0.053(2) 0.047(2) 0.041(2) 0.0054(16) 0.0080(16) 0.0326(18)
C17 0.093(4) 0.089(3) 0.048(2) 0.001(2) 0.019(2) 0.061(3)
C19 0.0286(16) 0.0299(16) 0.0363(18) 0.0050(13) -0.0006(13) 0.0089(13)
C28 0.0340(17) 0.0276(16) 0.0359(18) 0.0084(13) 0.0010(14) 0.0067(13)
C18 0.0252(15) 0.0274(15) 0.0314(16) 0.0030(12) 0.0006(12) 0.0095(12)
C20 0.0362(18) 0.0244(16) 0.0424(19) 0.0058(14) 0.0009(15) 0.0051(14)
C21 0.0302(16) 0.0278(16) 0.0377(18) 0.0050(13) -0.0003(13) 0.0108(13)
C22 0.0278(16) 0.0309(17) 0.0408(18) -0.0002(14) -0.0002(13) 0.0117(13)
C23 0.0392(19) 0.0309(17) 0.043(2) 0.0003(14) 0.0026(15) 0.0105(15)
C33 0.0380(19) 0.0366(18) 0.0368(19) 0.0033(14) 0.0012(15) 0.0076(15)
C27 0.043(2) 0.0307(18) 0.053(2) 0.0004(16) 0.0002(16) 0.0135(15)
C29 0.043(2) 0.0364(19) 0.040(2) 0.0033(15) 0.0030(16) 0.0017(16)
C31 0.0415(19) 0.0411(19) 0.0382(19) 0.0047(15) 0.0071(15) 0.0149(16)
C32 0.0317(18) 0.042(2) 0.045(2) 0.0037(16) 0.0052(15) 0.0039(15)
C34 0.053(2) 0.065(3) 0.058(3) 0.008(2) 0.024(2) 0.012(2)
C30 0.051(2) 0.042(2) 0.0356(19) -0.0010(15) 0.0033(16) 0.0057(17)
C25 0.045(2) 0.056(3) 0.056(3) -0.021(2) 0.0010(18) 0.0196(19)
C24 0.048(2) 0.057(2) 0.042(2) 0.0013(18) 0.0072(17) 0.0173(19)
C26 0.051(2) 0.038(2) 0.068(3) -0.0121(19) 0.003(2) 0.0205(18)
C40 0.0340(18) 0.066(2) 0.0353(19) 0.0072(17) 0.0089(15) 0.0249(18)
C39 0.0357(18) 0.042(2) 0.053(2) -0.0088(16) 0.0020(16) 0.0239(16)
C35 0.0259(16) 0.045(2) 0.060(2) 0.0192(17) 0.0094(16) 0.0132(15)
C38 0.0386(19) 0.0374(19) 0.054(2) 0.0109(16) 0.0074(16) 0.0239(16)
C37 0.0343(18) 0.054(2) 0.0396(19) 0.0055(16) -0.0003(15) 0.0222(17)
C36 0.0256(16) 0.0360(19) 0.054(2) -0.0007(16) 0.0041(15) 0.0062(14)
C41 0.0348(18) 0.056(2) 0.054(2) 0.0079(18) 0.0080(16) 0.0228(17)
O2 0.0489(15) 0.0531(16) 0.0438(15) 0.0013(12) 0.0138(12) 0.0089(13)
O1 0.0695(18) 0.0671(18) 0.0391(14) 0.0093(12) 0.0175(12) 0.0416(15)
O3 0.090(3) 0.098(3) 0.092(3) 0.004(2) 0.032(2) 0.036(2)
C42 0.113(5) 0.099(5) 0.146(6) 0.023(4) 0.015(4) 0.063(4)
C43 0.136(6) 0.224(9) 0.065(4) -0.004(5) -0.002(4) 0.133(7)
C45 0.054(3) 0.098(5) 0.185(8) -0.034(5) 0.020(4) 0.003(3)
C44 0.081(5) 0.196(9) 0.110(6) 0.012(6) 0.030(4) 0.029(5)

loop_
_atom_type_symbol
_atom_type_description
_atom_type_scat_dispersion_real
_atom_type_scat_dispersion_imag
_atom_type_scat_source
C C 0.0033 0.0016 'International Tables Vol C Tables 4.2.6.8 and 6.1.1.4'
H H 0.0000 0.0000 'International Tables Vol C Tables 4.2.6.8 and 6.1.1.4'
N N 0.0061 0.0033 'International Tables Vol C Tables 4.2.6.8 and 6.1.1.4'
O O 0.0106 0.0060 'International Tables Vol C Tables 4.2.6.8 and 6.1.1.4'
Rh Rh -1.1178 0.9187 'International Tables Vol C Tables 4.2.6.8 and 6.1.1.4'

loop_
_geom_angle_atom_site_label_1
_geom_angle_atom_site_label_2
_geom_angle_atom_site_label_3
_geom_angle
N1 Rh1 N3 84.35(9)
N1 Rh1 C36 97.28(12)
N3 Rh1 C36 151.31(12)
N1 Rh1 C38 150.72(12)
N3 Rh1 C38 98.26(12)
C36 Rh1 C38 66.84(13)
N1 Rh1 C35 103.55(12)
N3 Rh1 C35 168.00(12)
C36 Rh1 C35 37.84(13)
C38 Rh1 C35 79.34(13)
N1 Rh1 C39 167.76(12)
N3 Rh1 C39 104.47(12)
C36 Rh1 C39 79.12(13)
C38 Rh1 C39 37.73(13)
C35 Rh1 C39 66.44(14)
C4 N1 C1 106.1(2)
C4 N1 Rh1 132.8(2)
C1 N1 Rh1 116.94(18)
C21 N3 C18 105.7(2)
C21 N3 Rh1 133.8(2)
C18 N3 Rh1 116.79(19)
C18 N2 C1 125.5(3)
N2 C1 N1 126.2(3)
N2 C1 C2 123.3(3)
N1 C1 C2 109.9(2)
C3 C2 C1 105.3(3)
C3 C2 C11 128.1(3)
C1 C2 C11 126.6(3)
C2 C3 C4 107.5(3)
C2 C3 H3 126.2
C4 C3 H3 126.2
N1 C4 C3 111.1(3)
N1 C4 C5 122.3(3)
C3 C4 C5 126.4(3)
C9 C10 C5 120.8(3)
C9 C10 H10 119.6
C5 C10 H10 119.6
C10 C5 C6 118.5(3)
C10 C5 C4 121.2(3)
C6 C5 C4 120.2(3)
C12 C11 C16 117.4(3)
C12 C11 C2 121.3(3)
C16 C11 C2 121.3(3)
C14 C15 C16 120.3(3)
C14 C15 H15 119.9
C16 C15 H15 119.9
O1 C14 C15 115.4(3)
O1 C14 C13 124.7(3)
C15 C14 C13 119.9(3)
C7 C6 C5 120.4(3)
C7 C6 H6 119.8
C5 C6 H6 119.8
C13 C12 C11 121.8(3)
C13 C12 H12 119.1
C11 C12 H12 119.1
C9 C8 C7 119.8(3)
C9 C8 H8 120.1
C7 C8 H8 120.1
C15 C16 C11 121.1(3)
C15 C16 H16 119.4
C11 C16 H16 119.4
C6 C7 C8 120.3(3)
C6 C7 H7 119.9
C8 C7 H7 119.9
C8 C9 C10 120.2(3)
C8 C9 H9 119.9
C10 C9 H9 119.9
C14 C13 C12 119.5(3)
C14 C13 H13 120.2
C12 C13 H13 120.2
O1 C17 H17A 109.5
O1 C17 H17B 109.5
H17A C17 H17B 109.5
O1 C17 H17C 109.5
H17A C17 H17C 109.5
H17B C17 H17C 109.5
C20 C19 C18 105.1(3)
C20 C19 C28 127.9(3)
C18 C19 C28 126.9(3)
C29 C28 C33 117.2(3)
C29 C28 C19 121.9(3)
C33 C28 C19 120.9(3)
N2 C18 N3 126.5(3)
N2 C18 C19 123.3(3)
N3 C18 C19 109.7(3)
C19 C20 C21 108.5(3)
C19 C20 H20 125.8
C21 C20 H20 125.8
N3 C21 C20 110.9(3)
N3 C21 C22 123.7(3)
C20 C21 C22 125.1(3)
C23 C22 C27 118.4(3)
C23 C22 C21 121.5(3)
C27 C22 C21 119.9(3)
C24 C23 C22 120.8(3)
C24 C23 H23 119.6
C22 C23 H23 119.6
C32 C33 C28 121.8(3)
C32 C33 H33 119.1
C28 C33 H33 119.1
C26 C27 C22 120.8(4)
C26 C27 H27 119.6
C22 C27 H27 119.6
C30 C29 C28 121.4(3)
C30 C29 H29 119.3
C28 C29 H29 119.3
O2 C31 C32 124.9(3)
O2 C31 C30 115.4(3)
C32 C31 C30 119.6(3)
C31 C32 C33 119.4(3)
C31 C32 H32 120.3
C33 C32 H32 120.3
O2 C34 H34A 109.5
O2 C34 H34B 109.5
H34A C34 H34B 109.5
O2 C34 H34C 109.5
H34A C34 H34C 109.5
H34B C34 H34C 109.5
C29 C30 C31 120.5(3)
C29 C30 H30 119.7
C31 C30 H30 119.7
C26 C25 C24 120.4(4)
C26 C25 H25 119.8
C24 C25 H25 119.8
C23 C24 C25 119.6(4)
C23 C24 H24 120.2
C25 C24 H24 120.2
C25 C26 C27 120.0(4)
C25 C26 H26 120.0
C27 C26 H26 120.0
C35 C40 C41 101.3(3)
C35 C40 C39 100.0(2)
C41 C40 C39 101.0(3)
C35 C40 H40 117.2
C41 C40 H40 117.2
C39 C40 H40 117.2
C38 C39 C40 106.1(3)
C38 C39 Rh1 70.15(18)
C40 C39 Rh1 96.5(2)
C38 C39 H39 123.4
C40 C39 H39 123.4
Rh1 C39 H39 123.4
C36 C35 C40 105.8(3)
C36 C35 Rh1 70.13(19)
C40 C35 Rh1 97.0(2)
C36 C35 H35 123.4
C40 C35 H35 123.4
Rh1 C35 H35 123.4
C39 C38 C37 106.5(3)
C39 C38 Rh1 72.12(19)
C37 C38 Rh1 96.7(2)
C39 C38 H38 122.9
C37 C38 H38 122.9
Rh1 C38 H38 122.9
C36 C37 C41 100.7(3)
C36 C37 C38 99.1(2)
C41 C37 C38 100.8(3)
C36 C37 H37 117.7
C41 C37 H37 117.7
C38 C37 H37 117.7
C35 C36 C37 107.0(3)
C35 C36 Rh1 72.02(19)
C37 C36 Rh1 97.2(2)
C35 C36 H36 122.7
C37 C36 H36 122.7
Rh1 C36 H36 122.7
C40 C41 C37 94.1(3)
C40 C41 H41A 112.9
C37 C41 H41A 112.9
C40 C41 H41B 112.9
C37 C41 H41B 112.9
H41A C41 H41B 110.3
C31 O2 C34 117.0(3)
C14 O1 C17 117.3(3)
C42 O3 C45 106.6(4)
O3 C42 C43 104.6(5)
O3 C42 H42A 110.8
C43 C42 H42A 110.8
O3 C42 H42B 110.8
C43 C42 H42B 110.8
H42A C42 H42B 108.9
C44 C43 C42 105.3(6)
C44 C43 H43A 110.7
C42 C43 H43A 110.7
C44 C43 H43B 110.7
C42 C43 H43B 110.7
H43A C43 H43B 108.8
O3 C45 C44 105.2(5)
O3 C45 H45A 110.7
C44 C45 H45A 110.7
O3 C45 H45B 110.7
C44 C45 H45B 110.7
H45A C45 H45B 108.8
C45 C44 C43 105.4(6)
C45 C44 H44A 110.7
C43 C44 H44A 110.7
C45 C44 H44B 110.7
C43 C44 H44B 110.7
H44A C44 H44B 108.8

loop_
_geom_bond_atom_site_label_1
_geom_bond_atom_site_label_2
_geom_bond_distance
Rh1 N1 2.082(2)
Rh1 N3 2.085(2)
Rh1 C36 2.115(3)
Rh1 C38 2.118(3)
Rh1 C35 2.139(3)
Rh1 C39 2.143(3)
N1 C4 1.343(4)
N1 C1 1.397(4)
N3 C21 1.345(4)
N3 C18 1.405(4)
N2 C18 1.320(4)
N2 C1 1.326(4)
C1 C2 1.438(4)
C2 C3 1.382(4)
C2 C11 1.470(4)
C3 C4 1.421(4)
C3 H3 0.9500
C4 C5 1.465(4)
C10 C9 1.381(5)
C10 C5 1.387(4)
C10 H10 0.9500
C5 C6 1.397(4)
C11 C12 1.387(4)
C11 C16 1.397(4)
C15 C14 1.376(5)
C15 C16 1.378(5)
C15 H15 0.9500
C14 O1 1.370(4)
C14 C13 1.381(5)
C6 C7 1.378(5)
C6 H6 0.9500
C12 C13 1.382(4)
C12 H12 0.9500
C8 C9 1.374(5)
C8 C7 1.383(5)
C8 H8 0.9500
C16 H16 0.9500
C7 H7 0.9500
C9 H9 0.9500
C13 H13 0.9500
C17 O1 1.416(4)
C17 H17A 0.9800
C17 H17B 0.9800
C17 H17C 0.9800
C19 C20 1.366(4)
C19 C18 1.444(4)
C19 C28 1.464(4)
C28 C29 1.396(4)
C28 C33 1.396(4)
C20 C21 1.416(4)
C20 H20 0.9500
C21 C22 1.469(4)
C22 C23 1.384(5)
C22 C27 1.396(4)
C23 C24 1.382(5)
C23 H23 0.9500
C33 C32 1.385(5)
C33 H33 0.9500
C27 C26 1.375(5)
C27 H27 0.9500
C29 C30 1.371(5)
C29 H29 0.9500
C31 O2 1.368(4)
C31 C32 1.384(5)
C31 C30 1.384(5)
C32 H32 0.9500
C34 O2 1.430(4)
C34 H34A 0.9800
C34 H34B 0.9800
C34 H34C 0.9800
C30 H30 0.9500
C25 C26 1.370(6)
C25 C24 1.384(5)
C25 H25 0.9500
C24 H24 0.9500
C26 H26 0.9500
C40 C35 1.527(5)
C40 C41 1.529(5)
C40 C39 1.536(5)
C40 H40 1.0000
C39 C38 1.378(5)
C39 H39 1.0000
C35 C36 1.379(5)
C35 H35 1.0000
C38 C37 1.538(5)
C38 H38 1.0000
C37 C36 1.527(5)
C37 C41 1.535(5)
C37 H37 1.0000
C36 H36 1.0000
C41 H41A 0.9900
C41 H41B 0.9900
O3 C42 1.396(6)
O3 C45 1.412(6)
C42 C43 1.479(8)
C42 H42A 0.9900
C42 H42B 0.9900
C43 C44 1.472(10)
C43 H43A 0.9900
C43 H43B 0.9900
C45 C44 1.469(8)
C45 H45A 0.9900
C45 H45B 0.9900
C44 H44A 0.9900
C44 H44B 0.9900
